data_1508331
loop_
_publ_author_name
'Wang, Cun-Qin'
'Wang, Lei'
'Fan, Chun-Lin'
'Zhang, Dong-Mei'
'Huang, Xiao-Jun'
'Jiang, Ren-Wang'
'Bai, Liang-Liang'
'Shi, Jun-Min'
'Wang, Ying'
'Ye, Wen-Cai'

_publ_section_title
;
 Ilelic Acids A and B, Two Unusual Triterpenes with a Seven-Membered Ring
 from Ilex latifolia.
;
_journal_issue 16
_journal_name_full 'Organic letters'
_journal_page_first 4102
_journal_page_last 4105
_journal_paper_doi 10.1021/ol301745b
_journal_volume 14
_journal_year 2012
_chemical_absolute_configuration unk
_chemical_formula_moiety 'C30 H48 O4'
_chemical_formula_sum 'C30 H48 O4'
_chemical_formula_weight 472.68
_chemical_name_systematic
;
 ? 
;
_space_group_crystal_system monoclinic
_space_group_IT_number 4
_space_group_name_Hall 'P 2yb'
_space_group_name_H-M_alt 'P 1 21 1'
_symmetry_space_group_name_Hall 'P 2yb'
_symmetry_space_group_name_H-M 'P 1 21 1'
_atom_sites_solution_hydrogens geom
_atom_sites_solution_primary direct
_atom_sites_solution_secondary difmap
_audit_creation_date 2011-07-08
_audit_creation_method
;
  Olex2 1.1
  (compiled 2011.02.15 svn.r1672, GUI svn.r3494)
;
_cell_angle_alpha 90.00
_cell_angle_beta 100.6150(10)
_cell_angle_gamma 90.00
_cell_formula_units_Z 2
_cell_length_a 11.10660(10)
_cell_length_b 8.93370(10)
_cell_length_c 13.7720(2)
_cell_measurement_temperature 173.0
_cell_volume 1343.11(3)
_computing_molecular_graphics
;
O. V. Dolomanov, L. J. Bourhis, R. J. Gildea, J. A. K. Howard and H. Puschmann,
OLEX2: a complete structure solution, refinement and analysis program.
J. Appl. Cryst. (2009). 42, 339-341.
;
_computing_publication_material
;
O. V. Dolomanov, L. J. Bourhis, R. J. Gildea, J. A. K. Howard and H. Puschmann,
OLEX2: a complete structure solution, refinement and analysis program.
J. Appl. Cryst. (2009). 42, 339-341.
;
_computing_structure_refinement 'SHELXL-97 (Sheldrick, 1997)'
_computing_structure_solution 'SHELXS-97 (Sheldrick, 1990)'
_diffrn_ambient_temperature 173.0
_diffrn_measured_fraction_theta_full 0.998
_diffrn_measured_fraction_theta_max 0.998
_diffrn_measurement_device_type 'multiwire proportional'
_diffrn_measurement_method 'phi and omega scans'
_diffrn_radiation_monochromator graphite
_diffrn_radiation_type CuK\a
_diffrn_radiation_wavelength 1.54178
_diffrn_reflns_av_R_equivalents 0.0295
_diffrn_reflns_av_unetI/netI 0.0192
_diffrn_reflns_limit_h_max 12
_diffrn_reflns_limit_h_min -12
_diffrn_reflns_limit_k_max 9
_diffrn_reflns_limit_k_min -10
_diffrn_reflns_limit_l_max 15
_diffrn_reflns_limit_l_min -15
_diffrn_reflns_number 21367
_diffrn_reflns_theta_full 61.16
_diffrn_reflns_theta_max 61.16
_diffrn_reflns_theta_min 4.05
_diffrn_source 'fine-focus sealed tube'
_exptl_absorpt_coefficient_mu 0.587
_exptl_absorpt_correction_type none
_exptl_crystal_colour 'clear light colourless'
_exptl_crystal_colour_lustre clear
_exptl_crystal_colour_modifier light
_exptl_crystal_colour_primary colourless
_exptl_crystal_density_diffrn 1.169
_exptl_crystal_density_method 'not measured'
_exptl_crystal_description prism
_exptl_crystal_F_000 520
_exptl_crystal_size_max 0.2
_exptl_crystal_size_mid 0.12
_exptl_crystal_size_min 0.08
_refine_diff_density_max 0.327
_refine_diff_density_min -0.231
_refine_diff_density_rms 0.037
_refine_ls_abs_structure_details 'Flack H D (1983), Acta Cryst. A39, 876-881'
_refine_ls_abs_structure_Flack -0.2(2)
_refine_ls_extinction_method none
_refine_ls_goodness_of_fit_ref 1.041
_refine_ls_hydrogen_treatment mixed
_refine_ls_matrix_type full
_refine_ls_number_parameters 316
_refine_ls_number_reflns 4075
_refine_ls_number_restraints 1
_refine_ls_restrained_S_all 1.041
_refine_ls_R_factor_all 0.0508
_refine_ls_R_factor_gt 0.0496
_refine_ls_shift/su_max 0.000
_refine_ls_shift/su_mean 0.000
_refine_ls_structure_factor_coef Fsqd
_refine_ls_weighting_details 'calc w=1/[\s^2^(Fo^2^)+(0.0950P)^2^+0.4376P] where P=(Fo^2^+2Fc^2^)/3'
_refine_ls_weighting_scheme calc
_refine_ls_wR_factor_gt 0.1310
_refine_ls_wR_factor_ref 0.1329
_reflns_number_gt 3964
_reflns_number_total 4075
_reflns_threshold_expression >2sigma(I)
_cod_data_source_file ol301745b_si_002.cif
_cod_data_source_block ddd
_cod_database_code 1508331

loop_
_space_group_symop_id
_space_group_symop_operation_xyz
1 'x, y, z'
2 '-x, y+1/2, -z'

loop_
_atom_site_label
_atom_site_type_symbol
_atom_site_fract_x
_atom_site_fract_y
_atom_site_fract_z
_atom_site_U_iso_or_equiv
_atom_site_adp_type
_atom_site_occupancy
_atom_site_symmetry_multiplicity
_atom_site_calc_flag
_atom_site_refinement_flags
O20 O 0.34525(14) 0.43432(19) 0.34069(12) 0.0270(4) Uani 1 1 d .
H20 H 0.4060 0.3768 0.3521 0.040 Uiso 1 1 calc R
O21 O 0.49367(13) 0.72742(19) 0.62296(11) 0.0237(4) Uani 1 1 d .
H21 H 0.4826 0.6748 0.5715 0.036 Uiso 1 1 calc R
O22 O 0.46487(14) 0.5719(2) 0.45334(11) 0.0282(4) Uani 1 1 d .
C23 C 0.2628(2) 0.6667(3) 0.38018(16) 0.0224(5) Uani 1 1 d .
C24 C 0.3674(2) 0.5550(3) 0.39692(15) 0.0213(5) Uani 1 1 d .
C25 C 0.2877(2) 0.5703(3) 0.75739(16) 0.0246(5) Uani 1 1 d .
H25 H 0.2058 0.6135 0.7619 0.029 Uiso 1 1 calc R
C26 C 0.1985(2) 0.9278(3) 0.42932(17) 0.0237(5) Uani 1 1 d .
H26 H 0.1119 0.8925 0.4226 0.028 Uiso 1 1 calc R
C27 C 0.2172(2) 0.3723(3) 0.86125(17) 0.0290(6) Uani 1 1 d .
H27 H 0.1429 0.4377 0.8521 0.035 Uiso 1 1 calc R
C28 C 0.2657(2) 0.7314(3) 0.27624(16) 0.0253(5) Uani 1 1 d .
H28A H 0.3512 0.7583 0.2725 0.030 Uiso 1 1 calc R
H28B H 0.2389 0.6528 0.2263 0.030 Uiso 1 1 calc R
C29 C 0.26242(19) 0.4742(3) 0.66209(16) 0.0213(5) Uani 1 1 d .
C30 C 0.14157(19) 0.5846(3) 0.38401(16) 0.0224(5) Uani 1 1 d .
H30A H 0.0745 0.6586 0.3800 0.027 Uiso 1 1 calc R
H30B H 0.1216 0.5165 0.3266 0.027 Uiso 1 1 calc R
C31 C 0.37590(19) 0.7707(3) 0.64575(17) 0.0223(5) Uani 1 1 d .
H31 H 0.3757 0.8824 0.6503 0.027 Uiso 1 1 calc R
C32 C 0.3307(3) 0.5926(4) 0.94263(18) 0.0405(7) Uani 1 1 d .
H32A H 0.4016 0.6604 0.9442 0.049 Uiso 1 1 calc R
H32B H 0.2555 0.6545 0.9315 0.049 Uiso 1 1 calc R
C33 C 0.28223(19) 0.7910(3) 0.45976(16) 0.0211(5) Uani 1 1 d .
H33 H 0.3685 0.8268 0.4648 0.025 Uiso 1 1 calc R
C34 C 0.20909(18) 0.5773(3) 0.57371(15) 0.0209(5) Uani 1 1 d .
C35 C 0.3253(2) 0.4819(3) 0.85648(17) 0.0304(6) Uani 1 1 d .
C36 C 0.1653(2) 0.3579(3) 0.67524(17) 0.0238(5) Uani 1 1 d .
H36A H 0.0862 0.4098 0.6735 0.029 Uiso 1 1 calc R
H36B H 0.1549 0.2875 0.6188 0.029 Uiso 1 1 calc R
C37 C 0.2139(2) 0.9908(3) 0.32833(18) 0.0265(5) Uani 1 1 d .
H37 H 0.3014 1.0209 0.3326 0.032 Uiso 1 1 calc R
C38 C 0.27165(19) 0.7273(3) 0.56241(15) 0.0196(5) Uani 1 1 d .
C39 C 0.1960(2) 0.2682(3) 0.77139(17) 0.0274(5) Uani 1 1 d .
H39A H 0.1278 0.1988 0.7761 0.033 Uiso 1 1 calc R
H39B H 0.2706 0.2077 0.7709 0.033 Uiso 1 1 calc R
C40 C 0.3690(2) 0.7101(3) 0.74953(16) 0.0285(5) Uani 1 1 d .
H40A H 0.3393 0.7923 0.7873 0.034 Uiso 1 1 calc R
H40B H 0.4534 0.6860 0.7831 0.034 Uiso 1 1 calc R
C41 C 0.2179(2) 1.0488(3) 0.50870(18) 0.0305(5) Uani 1 1 d .
H41A H 0.2023 1.0070 0.5710 0.046 Uiso 1 1 calc R
H41B H 0.1613 1.1319 0.4882 0.046 Uiso 1 1 calc R
H41C H 0.3024 1.0852 0.5179 0.046 Uiso 1 1 calc R
C42 C 0.15123(19) 0.4943(3) 0.47948(16) 0.0224(5) Uani 1 1 d .
H42A H 0.2001 0.4031 0.4736 0.027 Uiso 1 1 calc R
H42B H 0.0680 0.4617 0.4862 0.027 Uiso 1 1 calc R
C43 C 0.1847(2) 0.8689(3) 0.25068(17) 0.0284(5) Uani 1 1 d .
H43A H 0.1964 0.9088 0.1860 0.034 Uiso 1 1 calc R
H43B H 0.0978 0.8393 0.2446 0.034 Uiso 1 1 calc R
C44 C 0.3772(2) 0.3949(3) 0.63859(18) 0.0256(5) Uani 1 1 d .
H44A H 0.4482 0.4614 0.6550 0.038 Uiso 1 1 calc R
H44B H 0.3641 0.3700 0.5681 0.038 Uiso 1 1 calc R
H44C H 0.3923 0.3029 0.6777 0.038 Uiso 1 1 calc R
C45 C 0.2174(3) 0.2907(4) 0.96143(19) 0.0416(7) Uani 1 1 d .
C46 C 0.1335(2) 1.1276(3) 0.2971(2) 0.0337(6) Uani 1 1 d .
H46A H 0.0488 1.1053 0.3033 0.051 Uiso 1 1 calc R
H46B H 0.1364 1.1526 0.2283 0.051 Uiso 1 1 calc R
H46C H 0.1637 1.2126 0.3396 0.051 Uiso 1 1 calc R
C47 C 0.14616(19) 0.7223(3) 0.59075(16) 0.0220(5) Uani 1 1 d .
H47A H 0.1404 0.7484 0.6596 0.026 Uiso 1 1 calc R
H47B H 0.0750 0.7534 0.5404 0.026 Uiso 1 1 calc R
O O 0.2453(4) 0.3341(4) 1.13637(16) 0.1043(14) Uani 1 1 d .
H H 0.2283 0.2431 1.1266 0.156 Uiso 1 1 calc R
C49 C 0.2341(3) 0.4100(5) 1.0431(2) 0.0584(10) Uani 1 1 d .
H49 H 0.1582 0.4726 1.0338 0.070 Uiso 1 1 calc R
C50 C 0.3425(3) 0.5132(4) 1.0423(2) 0.0549(9) Uani 1 1 d .
H50A H 0.4193 0.4544 1.0551 0.066 Uiso 1 1 calc R
H50B H 0.3464 0.5885 1.0955 0.066 Uiso 1 1 calc R
C51 C 0.4521(2) 0.4060(3) 0.86547(19) 0.0378(6) Uani 1 1 d .
H51A H 0.4421 0.3064 0.8352 0.057 Uiso 1 1 calc R
H51B H 0.4897 0.3964 0.9354 0.057 Uiso 1 1 calc R
H51C H 0.5049 0.4671 0.8315 0.057 Uiso 1 1 calc R
C52 C 0.3141(3) 0.1668(5) 0.9840(3) 0.0622(10) Uani 1 1 d .
H52A H 0.3054 0.0975 0.9281 0.093 Uiso 1 1 calc R
H52B H 0.3025 0.1124 1.0434 0.093 Uiso 1 1 calc R
H52C H 0.3960 0.2115 0.9951 0.093 Uiso 1 1 calc R
C53 C 0.0912(3) 0.2171(4) 0.9596(2) 0.0487(8) Uani 1 1 d .
H53A H 0.0266 0.2919 0.9410 0.073 Uiso 1 1 calc R
H53B H 0.0873 0.1774 1.0253 0.073 Uiso 1 1 calc R
H53C H 0.0797 0.1353 0.9114 0.073 Uiso 1 1 calc R

loop_
_atom_site_aniso_label
_atom_site_aniso_U_11
_atom_site_aniso_U_22
_atom_site_aniso_U_33
_atom_site_aniso_U_23
_atom_site_aniso_U_13
_atom_site_aniso_U_12
O20 0.0239(8) 0.0271(9) 0.0279(8) -0.0067(7) -0.0006(6) 0.0082(7)
O21 0.0196(8) 0.0268(8) 0.0243(8) -0.0036(7) 0.0030(6) -0.0032(7)
O22 0.0195(8) 0.0326(9) 0.0315(8) -0.0077(7) 0.0025(7) 0.0024(7)
C23 0.0218(11) 0.0257(12) 0.0201(11) -0.0016(9) 0.0049(9) -0.0001(9)
C24 0.0208(11) 0.0248(13) 0.0193(10) -0.0022(9) 0.0065(9) -0.0042(9)
C25 0.0228(11) 0.0285(13) 0.0231(11) -0.0018(10) 0.0059(9) -0.0043(10)
C26 0.0184(10) 0.0241(13) 0.0292(12) 0.0005(10) 0.0061(9) 0.0016(9)
C27 0.0247(12) 0.0359(14) 0.0250(12) 0.0029(11) 0.0004(9) -0.0042(11)
C28 0.0248(11) 0.0286(12) 0.0240(11) 0.0006(11) 0.0081(9) 0.0020(11)
C29 0.0199(11) 0.0237(12) 0.0206(11) -0.0010(9) 0.0042(9) -0.0002(9)
C30 0.0198(10) 0.0243(12) 0.0230(11) -0.0045(10) 0.0038(8) 0.0016(10)
C31 0.0192(11) 0.0226(12) 0.0265(12) -0.0048(9) 0.0079(9) -0.0030(9)
C32 0.0448(15) 0.0542(18) 0.0230(12) -0.0047(13) 0.0071(11) -0.0199(14)
C33 0.0183(10) 0.0211(12) 0.0242(12) -0.0002(10) 0.0046(9) 0.0002(9)
C34 0.0171(10) 0.0242(12) 0.0223(11) -0.0019(10) 0.0061(8) -0.0020(9)
C35 0.0294(12) 0.0382(15) 0.0231(12) 0.0025(11) 0.0031(9) -0.0072(11)
C36 0.0211(11) 0.0240(12) 0.0258(12) -0.0015(10) 0.0029(9) -0.0017(10)
C37 0.0248(11) 0.0237(12) 0.0322(12) 0.0055(10) 0.0083(10) 0.0010(10)
C38 0.0180(10) 0.0193(11) 0.0223(11) -0.0043(9) 0.0057(8) -0.0007(9)
C39 0.0248(11) 0.0296(14) 0.0274(12) 0.0040(10) 0.0041(9) -0.0033(10)
C40 0.0318(12) 0.0324(14) 0.0213(11) -0.0058(10) 0.0050(9) -0.0117(11)
C41 0.0317(13) 0.0250(13) 0.0348(13) -0.0007(11) 0.0063(10) 0.0033(10)
C42 0.0186(11) 0.0230(12) 0.0251(11) -0.0024(9) 0.0031(9) -0.0017(9)
C43 0.0276(12) 0.0317(14) 0.0261(12) 0.0059(10) 0.0056(9) 0.0002(11)
C44 0.0223(11) 0.0254(13) 0.0293(12) 0.0007(10) 0.0055(9) 0.0006(9)
C45 0.0400(15) 0.0578(19) 0.0246(13) 0.0124(13) -0.0003(11) -0.0148(14)
C46 0.0369(14) 0.0273(14) 0.0374(13) 0.0079(11) 0.0080(11) 0.0015(11)
C47 0.0200(11) 0.0230(12) 0.0237(11) -0.0009(10) 0.0061(9) 0.0001(9)
O 0.158(3) 0.127(3) 0.0247(11) 0.0111(14) 0.0075(14) -0.093(3)
C49 0.073(2) 0.081(3) 0.0214(14) 0.0023(15) 0.0105(13) -0.039(2)
C50 0.065(2) 0.075(2) 0.0225(13) -0.0038(15) 0.0039(13) -0.0329(18)
C51 0.0266(13) 0.0514(17) 0.0318(13) 0.0107(12) -0.0044(10) -0.0056(12)
C52 0.0519(19) 0.076(3) 0.0517(19) 0.0344(18) -0.0093(15) -0.0080(17)
C53 0.0491(17) 0.068(2) 0.0291(13) 0.0117(15) 0.0077(12) -0.0228(17)

loop_
_atom_type_symbol
_atom_type_description
_atom_type_scat_dispersion_real
_atom_type_scat_dispersion_imag
_atom_type_scat_source
C C 0.0181 0.0091 'International Tables Vol C Tables 4.2.6.8 and 6.1.1.4'
H H 0.0000 0.0000 'International Tables Vol C Tables 4.2.6.8 and 6.1.1.4'
O O 0.0492 0.0322 'International Tables Vol C Tables 4.2.6.8 and 6.1.1.4'

loop_
_geom_angle_atom_site_label_1
_geom_angle_atom_site_label_2
_geom_angle_atom_site_label_3
_geom_angle
C24 C23 C28 103.89(17)
C24 C23 C30 109.33(19)
C24 C23 C33 111.19(17)
C30 C23 C28 112.08(18)
C30 C23 C33 109.04(17)
C33 C23 C28 111.24(19)
O20 C24 C23 113.12(18)
O22 C24 O20 121.4(2)
O22 C24 C23 125.5(2)
C29 C25 C35 115.9(2)
C29 C25 C40 113.73(17)
C40 C25 C35 113.62(18)
C37 C26 C33 111.92(18)
C41 C26 C33 111.58(19)
C41 C26 C37 111.37(19)
C35 C27 C45 117.03(19)
C39 C27 C35 110.59(19)
C39 C27 C45 113.9(2)
C43 C28 C23 113.72(18)
C25 C29 C34 108.59(18)
C36 C29 C25 107.29(17)
C36 C29 C34 108.61(17)
C36 C29 C44 109.86(19)
C44 C29 C25 113.82(18)
C44 C29 C34 108.55(17)
C42 C30 C23 110.90(17)
O21 C31 C38 111.06(17)
O21 C31 C40 107.89(18)
C38 C31 C40 116.63(18)
C50 C32 C35 112.3(3)
C23 C33 C38 111.01(18)
C26 C33 C23 112.13(17)
C26 C33 C38 113.28(18)
C38 C34 C29 118.92(17)
C42 C34 C29 114.69(19)
C42 C34 C38 117.75(18)
C47 C34 C29 120.45(17)
C47 C34 C38 59.77(15)
C47 C34 C42 114.41(18)
C27 C35 C25 105.64(18)
C32 C35 C25 108.3(2)
C32 C35 C27 106.98(19)
C32 C35 C51 108.3(2)
C51 C35 C25 112.56(19)
C51 C35 C27 114.7(2)
C39 C36 C29 114.06(18)
C43 C37 C26 109.24(19)
C43 C37 C46 109.7(2)
C46 C37 C26 113.02(19)
C31 C38 C33 114.80(18)
C31 C38 C34 116.28(18)
C34 C38 C33 121.79(18)
C47 C38 C31 114.91(17)
C47 C38 C33 118.29(18)
C47 C38 C34 59.45(15)
C27 C39 C36 110.9(2)
C31 C40 C25 118.30(18)
C30 C42 C34 115.22(19)
C37 C43 C28 112.03(19)
C49 C45 C27 107.7(2)
C49 C45 C53 107.1(2)
C52 C45 C27 113.8(2)
C52 C45 C49 111.5(3)
C52 C45 C53 107.2(3)
C53 C45 C27 109.3(2)
C34 C47 C38 60.77(15)
O C49 C45 107.8(3)
O C49 C50 110.7(3)
C50 C49 C45 113.9(3)
C49 C50 C32 110.6(2)

loop_
_geom_bond_atom_site_label_1
_geom_bond_atom_site_label_2
_geom_bond_distance
O20 C24 1.324(3)
O21 C31 1.453(2)
O22 C24 1.220(3)
C23 C24 1.516(3)
C23 C28 1.550(3)
C23 C30 1.542(3)
C23 C33 1.547(3)
C25 C29 1.550(3)
C25 C35 1.566(3)
C25 C40 1.557(3)
C26 C33 1.546(3)
C26 C37 1.539(3)
C26 C41 1.524(3)
C27 C35 1.560(3)
C27 C39 1.531(3)
C27 C45 1.560(3)
C28 C43 1.524(3)
C29 C34 1.554(3)
C29 C36 1.532(3)
C29 C44 1.545(3)
C30 C42 1.529(3)
C31 C38 1.523(3)
C31 C40 1.543(3)
C32 C35 1.538(4)
C32 C50 1.529(4)
C33 C38 1.548(3)
C34 C38 1.531(3)
C34 C42 1.529(3)
C34 C47 1.511(3)
C35 C51 1.547(4)
C36 C39 1.532(3)
C37 C43 1.519(4)
C37 C46 1.528(3)
C38 C47 1.516(3)
C45 C49 1.535(4)
C45 C52 1.533(5)
C45 C53 1.544(4)
O C49 1.438(4)
C49 C50 1.518(4)
